data_1507675
loop_
_publ_author_name
'Yamaguchi, Ryuichi'
'Hiroto, Satoru'
'Shinokubo, Hiroshi'

_publ_section_title
;
 Synthesis of oxygen-substituted hexa-peri-hexabenzocoronenes through
 Ir-catalyzed direct borylation.
;
_journal_issue 10
_journal_name_full 'Organic letters'
_journal_page_first 2472
_journal_page_last 2475
_journal_paper_doi 10.1021/ol300743f
_journal_volume 14
_journal_year 2012
_chemical_formula_sum 'C71.63 H53.5 Cl1.25 O4.38'
_chemical_formula_weight 1028.46
_chemical_name_systematic
; 
 ? 
;
_space_group_IT_number 205
_symmetry_cell_setting rhombohedral
_symmetry_space_group_name_Hall '-P 2ac 2ab 3'
_symmetry_space_group_name_H-M 'P a -3'
_atom_sites_solution_hydrogens geom
_atom_sites_solution_primary direct
_atom_sites_solution_secondary difmap
_audit_creation_method SHELXL-97
_cell_angle_alpha 90.00
_cell_angle_beta 90.00
_cell_angle_gamma 90.00
_cell_formula_units_Z 8
_cell_length_a 21.814(2)
_cell_length_b 21.814(2)
_cell_length_c 21.814(2)
_cell_measurement_reflns_used 3040
_cell_measurement_temperature 293(2)
_cell_measurement_theta_max 19.96
_cell_measurement_theta_min 2.28
_cell_volume 10380.2(16)
_computing_cell_refinement 'Bruker SMART'
_computing_data_collection 'Bruker SMART'
_computing_data_reduction 'Bruker SAINT'
_computing_molecular_graphics 'Bruker SHELXTL'
_computing_publication_material 'Bruker SHELXTL'
_computing_structure_refinement 'SHELXL-97 (Sheldrick, 1997)'
_computing_structure_solution 'SHELXS-97 (Sheldrick, 1990)'
_diffrn_ambient_temperature 293(2)
_diffrn_measured_fraction_theta_full 1.000
_diffrn_measured_fraction_theta_max 1.000
_diffrn_measurement_device_type 'CCD area detector'
_diffrn_measurement_method 'phi and omega scans'
_diffrn_radiation_monochromator graphite
_diffrn_radiation_source 'fine-focus sealed tube'
_diffrn_radiation_type MoK\a
_diffrn_radiation_wavelength 0.71069
_diffrn_reflns_av_R_equivalents 0.2054
_diffrn_reflns_av_sigmaI/netI 0.0834
_diffrn_reflns_limit_h_max 25
_diffrn_reflns_limit_h_min -25
_diffrn_reflns_limit_k_max 25
_diffrn_reflns_limit_k_min -15
_diffrn_reflns_limit_l_max 25
_diffrn_reflns_limit_l_min -25
_diffrn_reflns_number 57852
_diffrn_reflns_theta_full 25.00
_diffrn_reflns_theta_max 25.00
_diffrn_reflns_theta_min 1.62
_exptl_absorpt_coefficient_mu 0.142
_exptl_absorpt_correction_T_max 0.9721
_exptl_absorpt_correction_T_min 0.9585
_exptl_absorpt_correction_type empirical
_exptl_crystal_colour violet
_exptl_crystal_density_diffrn 1.316
_exptl_crystal_density_method 'not measured'
_exptl_crystal_description prism
_exptl_crystal_F_000 4316
_exptl_crystal_size_max 0.30
_exptl_crystal_size_mid 0.30
_exptl_crystal_size_min 0.20
_refine_diff_density_max 0.633
_refine_diff_density_min -0.258
_refine_diff_density_rms 0.048
_refine_ls_extinction_method none
_refine_ls_goodness_of_fit_ref 0.894
_refine_ls_hydrogen_treatment constr
_refine_ls_matrix_type full
_refine_ls_number_parameters 267
_refine_ls_number_reflns 3046
_refine_ls_number_restraints 33
_refine_ls_restrained_S_all 0.915
_refine_ls_R_factor_all 0.1431
_refine_ls_R_factor_gt 0.0590
_refine_ls_shift/su_max 0.000
_refine_ls_shift/su_mean 0.000
_refine_ls_structure_factor_coef Fsqd
_refine_ls_weighting_details 'calc w=1/[\s^2^(Fo^2^)+(0.1121P)^2^+0.0000P] where P=(Fo^2^+2Fc^2^)/3'
_refine_ls_weighting_scheme calc
_refine_ls_wR_factor_gt 0.1575
_refine_ls_wR_factor_ref 0.1987
_reflns_number_gt 1346
_reflns_number_total 3046
_reflns_threshold_expression >2sigma(I)
_cod_data_source_file ol300743f_si_003.cif
_cod_data_source_block 0614ryu
_cod_depositor_comments
;
The following automatic conversions were performed:

'_symmetry_cell_setting' value 'Rhombohedral' changed to
'rhombohedral' according to
/home/saulius/struct/CIF-dictionaries/cif_core.dic dictionary named
'cif_core.dic' version 2.4.1 from 2010-06-29.

Automatic conversion script
Id: cif_fix_values 1715 2011-07-08 13:25:40Z adriana 

 Adding full bibliography for 1507674--1507676.cif.
;
_cod_original_sg_symbol_H-M Pa-3
_cod_original_formula_sum 'C71.63 H53.50 Cl1.25 O4.38'
_cod_database_code 1507675

loop_
_symmetry_equiv_pos_as_xyz
'x, y, z'
'-x+1/2, -y, z+1/2'
'x+1/2, -y+1/2, -z'
'-x, y+1/2, -z+1/2'
'z, x, y'
'-z+1/2, -x, y+1/2'
'z+1/2, -x+1/2, -y'
'-z, x+1/2, -y+1/2'
'y, z, x'
'y+1/2, -z+1/2, -x'
'-y, z+1/2, -x+1/2'
'-y+1/2, -z, x+1/2'
'-x, -y, -z'
'x-1/2, y, -z-1/2'
'-x-1/2, y-1/2, z'
'x, -y-1/2, z-1/2'
'-z, -x, -y'
'z-1/2, x, -y-1/2'
'-z-1/2, x-1/2, y'
'z, -x-1/2, y-1/2'
'-y, -z, -x'
'-y-1/2, z-1/2, x'
'y, -z-1/2, x-1/2'
'y-1/2, z, -x-1/2'

loop_
_atom_site_label
_atom_site_type_symbol
_atom_site_fract_x
_atom_site_fract_y
_atom_site_fract_z
_atom_site_U_iso_or_equiv
_atom_site_adp_type
_atom_site_occupancy
_atom_site_symmetry_multiplicity
_atom_site_calc_flag
_atom_site_refinement_flags
_atom_site_disorder_assembly
_atom_site_disorder_group
O1 O 0.03708(14) 0.45927(14) 0.39043(16) 0.0810(10) Uani 1 1 d . . .
H62 H 0.0040 0.4488 0.3759 0.122 Uiso 1 1 calc R . .
C1 C 0.23511(15) 0.32010(15) 0.30634(15) 0.0394(9) Uani 1 1 d . . .
C5 C 0.23922(16) 0.19644(16) 0.42603(16) 0.0430(9) Uani 1 1 d . . .
C6 C 0.25394(15) 0.26816(16) 0.33945(15) 0.0400(9) Uani 1 1 d . . .
C9 C 0.22051(15) 0.24815(16) 0.39232(15) 0.0420(9) Uani 1 1 d . . .
C10 C 0.18198(16) 0.35415(16) 0.32569(16) 0.0431(9) Uani 1 1 d . . .
C19 C 0.16341(16) 0.40738(16) 0.29415(16) 0.0457(9) Uani 1 1 d . . .
C23 C 0.16687(16) 0.27980(16) 0.41117(15) 0.0437(9) Uani 1 1 d . . .
C24 C 0.14838(16) 0.33486(16) 0.37786(16) 0.0454(9) Uani 1 1 d . . .
C26 C 0.13396(17) 0.25844(17) 0.46086(16) 0.0502(10) Uani 1 1 d . . .
H2 H 0.0985 0.2790 0.4725 0.060 Uiso 1 1 calc R . .
C27 C 0.09932(17) 0.37036(18) 0.39720(18) 0.0544(11) Uani 1 1 d . . .
H3 H 0.0771 0.3583 0.4315 0.065 Uiso 1 1 calc R . .
C31 C 0.11405(18) 0.44068(18) 0.31595(18) 0.0570(11) Uani 1 1 d . . .
H4 H 0.1018 0.4760 0.2955 0.068 Uiso 1 1 calc R . .
C43 C 0.20477(17) 0.17776(17) 0.47642(16) 0.0484(10) Uani 1 1 d . . .
H11 H 0.2178 0.1441 0.4990 0.058 Uiso 1 1 calc R . .
C46 C 0.11566(18) 0.18738(16) 0.54830(16) 0.0455(10) Uani 1 1 d . . .
C50 C 0.08305(18) 0.42245(18) 0.36704(19) 0.0575(11) Uani 1 1 d . . .
C52 C 0.15203(17) 0.20766(17) 0.49372(16) 0.0464(9) Uani 1 1 d . . .
C63 C 0.0462(2) 0.15374(18) 0.65123(18) 0.0575(11) Uani 1 1 d . . .
C70 C 0.13793(19) 0.19714(16) 0.60679(17) 0.0510(10) Uani 1 1 d . . .
C73 C 0.1020(2) 0.17984(17) 0.65701(18) 0.0577(11) Uani 1 1 d . . .
H17 H 0.1172 0.1867 0.6962 0.069 Uiso 1 1 calc R . .
C75 C 0.05870(18) 0.15930(18) 0.54038(18) 0.0540(10) Uani 1 1 d . . .
C82 C 0.19861(18) 0.22865(19) 0.61648(19) 0.0674(12) Uani 1 1 d . . .
H21 H 0.2312 0.2021 0.6033 0.101 Uiso 1 1 calc R . .
H22 H 0.2036 0.2380 0.6592 0.101 Uiso 1 1 calc R . .
H23 H 0.1997 0.2659 0.5931 0.101 Uiso 1 1 calc R . .
C86 C 0.0341(2) 0.1459(2) 0.47742(19) 0.0771(14) Uani 1 1 d . . .
H33 H 0.0024 0.1154 0.4802 0.116 Uiso 1 1 calc R . .
H34 H 0.0666 0.1309 0.4518 0.116 Uiso 1 1 calc R . .
H35 H 0.0175 0.1827 0.4600 0.116 Uiso 1 1 calc R . .
C92 C 0.0064(2) 0.1387(2) 0.7053(2) 0.0884(16) Uani 1 1 d . . .
H42 H 0.0213 0.1600 0.7409 0.133 Uiso 1 1 calc R . .
H43 H 0.0074 0.0953 0.7127 0.133 Uiso 1 1 calc R . .
H44 H -0.0350 0.1512 0.6970 0.133 Uiso 1 1 calc R . .
C93 C 0.0251(2) 0.1438(2) 0.5918(2) 0.0659(12) Uani 1 1 d . . .
H45 H -0.0133 0.1260 0.5865 0.079 Uiso 1 1 calc R . .
C105 C 0.0757(9) 0.0757(9) 0.0757(9) 0.154(6) Uani 0.57(2) 3 d SPDU A 1
H63 H 0.0498 0.0498 0.0498 0.185 Uiso 0.57(2) 3 calc SPR A 1
Cl1 Cl 0.0824(11) 0.0456(8) 0.1475(7) 0.121(7) Uani 0.189(7) 1 d PDU A 1
C110 C 0.1077(7) 0.1077(7) 0.1077(7) 0.146(5) Uani 0.67(2) 3 d SPDU B 2
H64 H 0.1336 0.1336 0.1336 0.175 Uiso 0.67(2) 3 calc SPR B 2
Cl2 Cl 0.0999(5) 0.0545(6) 0.1633(5) 0.077(3) Uani 0.224(7) 1 d PDU B 2
O2 O 0.0393(6) 0.0214(7) 0.1714(8) 0.175(6) Uani 0.467(9) 1 d P C 3
C111 C 0.0884(7) 0.0015(10) 0.2038(7) 0.153(9) Uani 0.467(9) 1 d P C 3
H65 H 0.1252 0.0100 0.1813 0.229 Uiso 0.467(9) 1 calc PR C 3
H66 H 0.0850 -0.0418 0.2105 0.229 Uiso 0.467(9) 1 calc PR C 3
H67 H 0.0898 0.0223 0.2426 0.229 Uiso 0.467(9) 1 calc PR C 3

loop_
_atom_site_aniso_label
_atom_site_aniso_U_11
_atom_site_aniso_U_22
_atom_site_aniso_U_33
_atom_site_aniso_U_23
_atom_site_aniso_U_13
_atom_site_aniso_U_12
O1 0.072(2) 0.069(2) 0.102(3) 0.0052(18) 0.024(2) 0.0172(18)
C1 0.038(2) 0.039(2) 0.041(2) -0.0047(17) -0.0015(17) -0.0026(17)
C5 0.041(2) 0.045(2) 0.043(2) 0.0006(18) 0.0004(17) 0.0020(18)
C6 0.037(2) 0.043(2) 0.040(2) -0.0007(18) -0.0014(17) -0.0012(17)
C9 0.042(2) 0.044(2) 0.041(2) -0.0007(18) -0.0021(18) 0.0010(18)
C10 0.043(2) 0.042(2) 0.044(2) -0.0032(18) 0.0008(18) -0.0003(18)
C19 0.043(2) 0.042(2) 0.052(2) -0.0008(19) -0.0005(19) 0.0044(18)
C23 0.048(2) 0.046(2) 0.038(2) 0.0001(18) 0.0025(18) -0.0003(19)
C24 0.045(2) 0.046(2) 0.045(2) -0.0013(18) 0.0043(18) 0.0009(19)
C26 0.048(2) 0.056(2) 0.046(2) -0.005(2) 0.0083(19) 0.0056(19)
C27 0.055(2) 0.054(2) 0.054(2) 0.002(2) 0.015(2) 0.002(2)
C31 0.062(3) 0.049(2) 0.061(3) 0.006(2) 0.005(2) 0.012(2)
C43 0.050(2) 0.048(2) 0.047(2) 0.0077(19) 0.0004(19) 0.0003(19)
C46 0.052(2) 0.043(2) 0.041(2) 0.0012(18) 0.0045(19) 0.0068(18)
C50 0.055(3) 0.051(3) 0.067(3) 0.001(2) 0.018(2) 0.016(2)
C52 0.049(2) 0.048(2) 0.043(2) 0.0018(18) -0.0016(19) -0.0007(19)
C63 0.069(3) 0.053(3) 0.050(3) 0.003(2) 0.020(2) 0.004(2)
C70 0.063(3) 0.042(2) 0.048(2) 0.0040(18) -0.001(2) 0.0040(19)
C73 0.086(3) 0.048(2) 0.039(2) 0.0021(19) 0.005(2) 0.006(2)
C75 0.055(3) 0.059(2) 0.048(2) 0.005(2) 0.004(2) 0.002(2)
C82 0.076(3) 0.067(3) 0.059(3) 0.004(2) -0.010(2) -0.009(2)
C86 0.075(3) 0.095(4) 0.061(3) 0.005(3) -0.003(2) -0.018(3)
C92 0.111(4) 0.087(4) 0.067(3) 0.013(3) 0.027(3) 0.005(3)
C93 0.058(3) 0.076(3) 0.064(3) 0.009(2) 0.010(2) -0.010(2)
C105 0.154(6) 0.154(6) 0.154(6) 0.000(4) 0.000(4) 0.000(4)
Cl1 0.121(11) 0.091(8) 0.149(11) 0.003(7) 0.029(8) 0.009(7)
C110 0.146(5) 0.146(5) 0.146(5) 0.006(4) 0.006(4) 0.006(4)
Cl2 0.074(5) 0.091(6) 0.067(4) -0.008(4) -0.002(4) 0.013(4)
O2 0.126(10) 0.165(11) 0.233(14) -0.023(10) 0.013(12) 0.003(9)
C111 0.117(12) 0.23(2) 0.110(13) -0.063(15) -0.056(10) 0.082(14)

loop_
_atom_type_symbol
_atom_type_description
_atom_type_scat_dispersion_real
_atom_type_scat_dispersion_imag
_atom_type_scat_source
C C 0.0033 0.0016 'International Tables Vol C Tables 4.2.6.8 and 6.1.1.4'
H H 0.0000 0.0000 'International Tables Vol C Tables 4.2.6.8 and 6.1.1.4'
Cl Cl 0.1484 0.1585 'International Tables Vol C Tables 4.2.6.8 and 6.1.1.4'
O O 0.0106 0.0060 'International Tables Vol C Tables 4.2.6.8 and 6.1.1.4'

loop_
_geom_angle_atom_site_label_1
_geom_angle_atom_site_label_2
_geom_angle_atom_site_label_3
_geom_angle
_geom_angle_site_symmetry_1
_geom_angle_site_symmetry_3
C50 O1 H62 109.5 . .
C6 C1 C6 120.4(3) . 9
C6 C1 C10 120.0(3) . .
C6 C1 C10 119.5(3) 9 .
C43 C5 C9 119.4(3) . .
C43 C5 C19 121.3(3) . 5
C9 C5 C19 119.3(3) . 5
C1 C6 C1 119.6(3) . 5
C1 C6 C9 120.7(3) . .
C1 C6 C9 119.7(3) 5 .
C5 C9 C23 118.5(3) . .
C5 C9 C6 121.2(3) . .
C23 C9 C6 120.3(3) . .
C19 C10 C24 119.2(3) . .
C19 C10 C1 120.9(3) . .
C24 C10 C1 119.9(3) . .
C31 C19 C10 119.2(3) . .
C31 C19 C5 121.4(3) . 9
C10 C19 C5 119.3(3) . 9
C26 C23 C9 119.5(3) . .
C26 C23 C24 121.6(3) . .
C9 C23 C24 118.9(3) . .
C27 C24 C10 118.5(3) . .
C27 C24 C23 121.4(3) . .
C10 C24 C23 120.1(3) . .
C52 C26 C23 122.1(3) . .
C52 C26 H2 119.0 . .
C23 C26 H2 119.0 . .
C50 C27 C24 121.4(4) . .
C50 C27 H3 119.3 . .
C24 C27 H3 119.3 . .
C50 C31 C19 120.9(4) . .
C50 C31 H4 119.5 . .
C19 C31 H4 119.5 . .
C52 C43 C5 122.0(3) . .
C52 C43 H11 119.0 . .
C5 C43 H11 119.0 . .
C70 C46 C75 119.7(3) . .
C70 C46 C52 120.2(3) . .
C75 C46 C52 120.2(3) . .
C27 C50 C31 120.7(4) . .
C27 C50 O1 119.7(4) . .
C31 C50 O1 119.5(4) . .
C43 C52 C26 118.6(3) . .
C43 C52 C46 121.4(3) . .
C26 C52 C46 120.0(3) . .
C73 C63 C93 116.8(4) . .
C73 C63 C92 122.7(4) . .
C93 C63 C92 120.4(4) . .
C46 C70 C73 119.0(4) . .
C46 C70 C82 120.6(3) . .
C73 C70 C82 120.4(4) . .
C63 C73 C70 123.1(4) . .
C63 C73 H17 118.5 . .
C70 C73 H17 118.5 . .
C93 C75 C46 118.6(4) . .
C93 C75 C86 120.3(4) . .
C46 C75 C86 121.1(3) . .
C70 C82 H21 109.5 . .
C70 C82 H22 109.5 . .
H21 C82 H22 109.5 . .
C70 C82 H23 109.5 . .
H21 C82 H23 109.5 . .
H22 C82 H23 109.5 . .
C75 C86 H33 109.5 . .
C75 C86 H34 109.5 . .
H33 C86 H34 109.5 . .
C75 C86 H35 109.5 . .
H33 C86 H35 109.5 . .
H34 C86 H35 109.5 . .
C63 C92 H42 109.5 . .
C63 C92 H43 109.5 . .
H42 C92 H43 109.5 . .
C63 C92 H44 109.5 . .
H42 C92 H44 109.5 . .
H43 C92 H44 109.5 . .
C75 C93 C63 122.9(4) . .
C75 C93 H45 118.6 . .
C63 C93 H45 118.6 . .
Cl1 C105 Cl1 107.9(12) 9 5
Cl1 C105 Cl1 107.9(12) 9 .
Cl1 C105 Cl1 107.9(12) 5 .
Cl1 C105 H63 111.0 9 .
Cl1 C105 H63 111.0 5 .
Cl1 C105 H63 111.0 . .
Cl2 C110 Cl2 119.84(13) 9 .
Cl2 C110 Cl2 119.84(13) 9 5
Cl2 C110 Cl2 119.84(13) . 5
Cl2 C110 H64 92.3 9 .
Cl2 C110 H64 92.3 . .
Cl2 C110 H64 92.3 5 .

loop_
_geom_bond_atom_site_label_1
_geom_bond_atom_site_label_2
_geom_bond_distance
_geom_bond_site_symmetry_2
O1 C50 1.382(4) .
O1 H62 0.8200 .
C1 C6 1.405(4) .
C1 C6 1.416(4) 9
C1 C10 1.440(4) .
C5 C43 1.392(5) .
C5 C9 1.407(5) .
C5 C19 1.456(5) 5
C6 C1 1.416(4) 5
C6 C9 1.433(4) .
C9 C23 1.420(5) .
C10 C19 1.409(5) .
C10 C24 1.417(5) .
C19 C31 1.383(5) .
C19 C5 1.456(5) 9
C23 C26 1.381(5) .
C23 C24 1.461(5) .
C24 C27 1.387(5) .
C26 C52 1.377(5) .
C26 H2 0.9300 .
C27 C50 1.360(5) .
C27 H3 0.9300 .
C31 C50 1.363(5) .
C31 H4 0.9300 .
C43 C52 1.375(5) .
C43 H11 0.9300 .
C46 C70 1.382(5) .
C46 C75 1.396(5) .
C46 C52 1.498(5) .
C63 C73 1.349(5) .
C63 C93 1.392(6) .
C63 C92 1.502(5) .
C70 C73 1.399(5) .
C70 C82 1.506(5) .
C73 H17 0.9300 .
C75 C93 1.382(5) .
C75 C86 1.504(5) .
C82 H21 0.9600 .
C82 H22 0.9600 .
C82 H23 0.9600 .
C86 H33 0.9600 .
C86 H34 0.9600 .
C86 H35 0.9600 .
C92 H42 0.9600 .
C92 H43 0.9600 .
C92 H44 0.9600 .
C93 H45 0.9300 .
C105 Cl1 1.705(8) 9
C105 Cl1 1.706(8) 5
C105 Cl1 1.706(8) .
C105 H63 0.9800 .
C110 Cl2 1.687(10) 9
C110 Cl2 1.687(10) .
C110 Cl2 1.687(10) 5
C110 H64 0.9800 .
O2 C111 1.354(16) .
C111 H65 0.9600 .
C111 H66 0.9600 .
C111 H67 0.9600 .
